data_2209972
loop_
_publ_author_name
'Sonar, Vijayakumar N.'
'Parkin, Sean'
'Crooks, Peter A.'

_publ_section_title
;
 1-(4-<i>tert</i>-Butylbenzyl)-1<i>H</i>-indole-3-carbaldehyde
;
_journal_coeditor_code OM2033
_journal_issue 8
_journal_name_full 'Acta Crystallographica Section E'
_journal_page_first o3380
_journal_page_last o3381
_journal_paper_doi 10.1107/S1600536806026900
_journal_volume 62
_journal_year 2006
_chemical_formula_iupac 'C20 H21 N O'
_chemical_formula_moiety 'C20 H21 N O'
_chemical_formula_sum 'C20 H21 N O'
_chemical_formula_weight 291.38
_chemical_name_systematic
;
1-(4-tert-Butylbenzyl)-1H-indole-3-carbaldehyde
;
_space_group_IT_number 14
_symmetry_cell_setting monoclinic
_symmetry_space_group_name_Hall '-P 2yn'
_symmetry_space_group_name_H-M 'P 1 21/n 1'
_atom_sites_solution_hydrogens geom
_atom_sites_solution_primary direct
_atom_sites_solution_secondary difmap
_audit_creation_method SHELXL-97
_cell_angle_alpha 90.00
_cell_angle_beta 95.446(4)
_cell_angle_gamma 90.00
_cell_formula_units_Z 4
_cell_length_a 11.5242(11)
_cell_length_b 10.2024(10)
_cell_length_c 13.4072(13)
_cell_measurement_reflns_used 5872
_cell_measurement_temperature 90.0(2)
_cell_measurement_theta_max 67.92
_cell_measurement_theta_min 4.84
_cell_volume 1569.2(3)
_computing_cell_refinement APEX2
_computing_data_collection 'APEX2 (Bruker--Nonius, 2004)'
_computing_data_reduction APEX2
_computing_molecular_graphics 'XP in SHELXTL (Sheldrick, 1995)'
_computing_publication_material
;
SHELXL97 (Sheldrick, 1997) and local procedures
;
_computing_structure_refinement 'SHELXL97 (Sheldrick, 1997)'
_computing_structure_solution 'SHELXS97 (Sheldrick, 1997)'
_diffrn_ambient_temperature 90.0(2)
_diffrn_detector_area_resol_mean 18
_diffrn_measured_fraction_theta_full .984
_diffrn_measured_fraction_theta_max .985
_diffrn_measurement_device_type 'Bruker--Nonius X8 Proteum'
_diffrn_measurement_method '\w and \f'
_diffrn_radiation_monochromator graphite
_diffrn_radiation_source 'fine-focus rotating anode'
_diffrn_radiation_type CuK\a
_diffrn_radiation_wavelength 1.54178
_diffrn_reflns_av_R_equivalents 0.0323
_diffrn_reflns_av_sigmaI/netI 0.0212
_diffrn_reflns_limit_h_max 13
_diffrn_reflns_limit_h_min -13
_diffrn_reflns_limit_k_max 12
_diffrn_reflns_limit_k_min -12
_diffrn_reflns_limit_l_max 16
_diffrn_reflns_limit_l_min -16
_diffrn_reflns_number 18596
_diffrn_reflns_theta_full 67.98
_diffrn_reflns_theta_max 67.98
_diffrn_reflns_theta_min 4.84
_diffrn_standards_number 0
_exptl_absorpt_coefficient_mu 0.583
_exptl_absorpt_correction_T_max 0.9176
_exptl_absorpt_correction_T_min 0.8922
_exptl_absorpt_correction_type multi-scan
_exptl_absorpt_process_details '(SADABS; Bruker--Nonius, 2004)'
_exptl_crystal_colour 'pale yellow'
_exptl_crystal_density_diffrn 1.233
_exptl_crystal_density_method 'not measured'
_exptl_crystal_description block
_exptl_crystal_F_000 624
_exptl_crystal_size_max 0.20
_exptl_crystal_size_mid 0.18
_exptl_crystal_size_min 0.15
_refine_diff_density_max .321
_refine_diff_density_min -.226
_refine_ls_extinction_coef 0.0053(5)
_refine_ls_extinction_expression Fc^*^=kFc[1+0.001xFc^2^\l^3^/sin(2\q)]^-1/4^
_refine_ls_extinction_method SHELXL97
_refine_ls_goodness_of_fit_ref 1.078
_refine_ls_hydrogen_treatment constr
_refine_ls_matrix_type full
_refine_ls_number_parameters 203
_refine_ls_number_reflns 2817
_refine_ls_number_restraints 0
_refine_ls_restrained_S_all 1.078
_refine_ls_R_factor_all 0.0409
_refine_ls_R_factor_gt 0.0395
_refine_ls_shift/su_max 0.002
_refine_ls_shift/su_mean 0.000
_refine_ls_structure_factor_coef Fsqd
_refine_ls_weighting_details 'calc w=1/[\s^2^(Fo^2^)+(0.0507P)^2^+0.8252P] where P=(Fo^2^+2Fc^2^)/3'
_refine_ls_weighting_scheme calc
_refine_ls_wR_factor_gt 0.1060
_refine_ls_wR_factor_ref 0.1074
_reflns_number_gt 2691
_reflns_number_total 2817
_reflns_threshold_expression I>2\s(I)
_cod_data_source_file om2033.cif
_cod_data_source_block I
_cod_original_sg_symbol_H-M 'P 21/n'
_cod_database_code 2209972
_cod_database_fobs_code 2209972

loop_
_symmetry_equiv_pos_as_xyz
'x, y, z'
'-x+1/2, y+1/2, -z+1/2'
'-x, -y, -z'
'x-1/2, -y-1/2, z-1/2'

loop_
_atom_site_type_symbol
_atom_site_label
_atom_site_fract_x
_atom_site_fract_y
_atom_site_fract_z
_atom_site_U_iso_or_equiv
_atom_site_adp_type
_atom_site_calc_flag
_atom_site_refinement_flags
_atom_site_occupancy
N N1 0.82099(9) 0.23935(11) 0.82382(8) 0.0180(3) Uani d . 1
O O1 0.62969(8) 0.28088(10) 0.50793(7) 0.0273(3) Uani d . 1
C C2 0.72598(11) 0.19844(13) 0.76438(9) 0.0186(3) Uani d . 1
H H2 0.6688 0.1396 0.7846 0.022 Uiso calc R 1
C C3 0.72401(11) 0.25410(12) 0.67074(9) 0.0185(3) Uani d . 1
C C4 0.82599(11) 0.33642(12) 0.67257(9) 0.0165(3) Uani d . 1
C C5 0.87335(11) 0.41622(13) 0.60196(9) 0.0193(3) Uani d . 1
H H5 0.8372 0.4231 0.5355 0.023 Uiso calc R 1
C C6 0.97414(11) 0.48487(13) 0.63141(10) 0.0201(3) Uani d . 1
H H6 1.0063 0.5412 0.5848 0.024 Uiso calc R 1
C C7 1.02994(11) 0.47340(13) 0.72814(10) 0.0199(3) Uani d . 1
H H7 1.0994 0.5216 0.7458 0.024 Uiso calc R 1
C C8 0.98593(11) 0.39290(13) 0.79900(10) 0.0192(3) Uani d . 1
H H8 1.0241 0.3842 0.8646 0.023 Uiso calc R 1
C C9 0.88350(11) 0.32553(12) 0.76964(9) 0.0176(3) Uani d . 1
C C10 0.63323(12) 0.23310(13) 0.59214(10) 0.0219(3) Uani d . 1
H H10 0.5706 0.1777 0.6062 0.026 Uiso calc R 1
C C11 0.84692(11) 0.20521(13) 0.92989(9) 0.0178(3) Uani d . 1
H H11A 0.9317 0.2146 0.9486 0.021 Uiso calc R 1
H H11B 0.8259 0.1123 0.9398 0.021 Uiso calc R 1
C C12 0.78163(11) 0.29048(13) 0.99800(9) 0.0165(3) Uani d . 1
C C13 0.80641(11) 0.42286(13) 1.01041(9) 0.0202(3) Uani d . 1
H H13 0.8668 0.4608 0.9764 0.024 Uiso calc R 1
C C14 0.74455(11) 0.50090(13) 1.07153(9) 0.0194(3) Uani d . 1
H H14 0.7625 0.5916 1.0776 0.023 Uiso calc R 1
C C15 0.65689(11) 0.44920(13) 1.12410(9) 0.0170(3) Uani d . 1
C C16 0.63262(11) 0.31609(13) 1.11140(9) 0.0195(3) Uani d . 1
H H16 0.5730 0.2776 1.1460 0.023 Uiso calc R 1
C C17 0.69352(11) 0.23871(13) 1.04949(9) 0.0189(3) Uani d . 1
H H17 0.6746 0.1484 1.0422 0.023 Uiso calc R 1
C C18 0.58742(11) 0.53077(13) 1.19360(10) 0.0196(3) Uani d . 1
C C19 0.62150(13) 0.67542(14) 1.19360(11) 0.0284(3) Uani d . 1
H H19A 0.7043 0.6845 1.2171 0.043 Uiso calc R 1
H H19B 0.5745 0.7241 1.2383 0.043 Uiso calc R 1
H H19C 0.6075 0.7105 1.1255 0.043 Uiso calc R 1
C C20 0.61025(13) 0.47762(14) 1.30087(10) 0.0254(3) Uani d . 1
H H20A 0.5869 0.3853 1.3022 0.038 Uiso calc R 1
H H20B 0.5650 0.5284 1.3457 0.038 Uiso calc R 1
H H20C 0.6935 0.4852 1.3232 0.038 Uiso calc R 1
C C21 0.45716(12) 0.51970(14) 1.15946(11) 0.0252(3) Uani d . 1
H H21A 0.4419 0.5562 1.0919 0.038 Uiso calc R 1
H H21B 0.4124 0.5685 1.2058 0.038 Uiso calc R 1
H H21C 0.4339 0.4273 1.1589 0.038 Uiso calc R 1

loop_
_atom_site_aniso_label
_atom_site_aniso_U_11
_atom_site_aniso_U_22
_atom_site_aniso_U_33
_atom_site_aniso_U_12
_atom_site_aniso_U_13
_atom_site_aniso_U_23
N1 0.0196(6) 0.0204(6) 0.0140(5) 0.0005(4) 0.0023(4) 0.0010(4)
O1 0.0264(5) 0.0359(6) 0.0187(5) 0.0029(4) -0.0019(4) 0.0011(4)
C2 0.0172(6) 0.0181(6) 0.0209(7) -0.0020(5) 0.0040(5) -0.0020(5)
C3 0.0186(6) 0.0188(6) 0.0181(6) 0.0027(5) 0.0019(5) -0.0021(5)
C4 0.0185(6) 0.0163(6) 0.0149(6) 0.0035(5) 0.0032(5) -0.0015(5)
C5 0.0231(7) 0.0192(6) 0.0159(6) 0.0040(5) 0.0035(5) -0.0007(5)
C6 0.0226(7) 0.0177(6) 0.0210(7) 0.0022(5) 0.0075(5) 0.0006(5)
C7 0.0175(6) 0.0185(6) 0.0240(7) 0.0001(5) 0.0038(5) -0.0033(5)
C8 0.0190(6) 0.0210(7) 0.0175(6) 0.0014(5) 0.0017(5) -0.0030(5)
C9 0.0190(6) 0.0174(6) 0.0170(6) 0.0019(5) 0.0040(5) -0.0004(5)
C10 0.0199(6) 0.0226(7) 0.0232(7) 0.0016(5) 0.0018(5) -0.0033(5)
C11 0.0188(6) 0.0203(6) 0.0141(6) 0.0009(5) 0.0002(5) 0.0031(5)
C12 0.0164(6) 0.0209(6) 0.0118(6) 0.0015(5) -0.0015(5) 0.0021(5)
C13 0.0192(6) 0.0242(7) 0.0175(6) -0.0051(5) 0.0029(5) 0.0012(5)
C14 0.0216(6) 0.0181(6) 0.0183(6) -0.0039(5) 0.0000(5) -0.0002(5)
C15 0.0175(6) 0.0194(6) 0.0135(6) 0.0006(5) -0.0021(5) 0.0013(5)
C16 0.0202(6) 0.0204(7) 0.0186(6) -0.0016(5) 0.0050(5) 0.0031(5)
C17 0.0227(7) 0.0164(6) 0.0176(6) -0.0017(5) 0.0012(5) 0.0013(5)
C18 0.0220(7) 0.0191(7) 0.0180(6) -0.0010(5) 0.0023(5) -0.0003(5)
C19 0.0357(8) 0.0204(7) 0.0303(8) -0.0007(6) 0.0093(6) -0.0036(6)
C20 0.0307(7) 0.0283(7) 0.0175(7) 0.0007(6) 0.0044(5) -0.0021(5)
C21 0.0231(7) 0.0264(7) 0.0261(7) 0.0039(6) 0.0029(5) -0.0026(6)

loop_
_atom_type_symbol
_atom_type_description
_atom_type_scat_dispersion_real
_atom_type_scat_dispersion_imag
_atom_type_scat_source
C C .0181 .0091 'International Tables Vol C Tables 4.2.6.8 and 6.1.1.4'
H H .0000 .0000 'International Tables Vol C Tables 4.2.6.8 and 6.1.1.4'
N N .0311 .0180 'International Tables Vol C Tables 4.2.6.8 and 6.1.1.4'
O O .0492 .0322 'International Tables Vol C Tables 4.2.6.8 and 6.1.1.4'

loop_
_geom_angle_atom_site_label_1
_geom_angle_atom_site_label_2
_geom_angle_atom_site_label_3
_geom_angle
_geom_angle_publ_flag
C2 N1 C9 108.54(10) ?
C2 N1 C11 125.09(11) ?
C9 N1 C11 126.21(11) ?
N1 C2 C3 110.56(11) y
N1 C2 H2 124.7 ?
C3 C2 H2 124.7 ?
C2 C3 C10 123.96(12) y
C2 C3 C4 106.37(11) ?
C10 C3 C4 129.64(12) y
C5 C4 C9 119.48(12) ?
C5 C4 C3 134.19(12) ?
C9 C4 C3 106.32(11) ?
C6 C5 C4 118.25(12) ?
C6 C5 H5 120.9 ?
C4 C5 H5 120.9 ?
C5 C6 C7 121.56(12) ?
C5 C6 H6 119.2 ?
C7 C6 H6 119.2 ?
C8 C7 C6 121.29(12) ?
C8 C7 H7 119.4 ?
C6 C7 H7 119.4 ?
C7 C8 C9 117.03(12) ?
C7 C8 H8 121.5 ?
C9 C8 H8 121.5 ?
N1 C9 C8 129.43(12) ?
N1 C9 C4 108.20(11) ?
C8 C9 C4 122.37(12) ?
O1 C10 C3 125.26(13) y
O1 C10 H10 117.4 ?
C3 C10 H10 117.4 ?
N1 C11 C12 112.43(10) y
N1 C11 H11A 109.1 ?
C12 C11 H11A 109.1 ?
N1 C11 H11B 109.1 ?
C12 C11 H11B 109.1 ?
H11A C11 H11B 107.9 ?
C17 C12 C13 117.63(12) ?
C17 C12 C11 120.78(11) ?
C13 C12 C11 121.59(11) y
C14 C13 C12 121.21(12) ?
C14 C13 H13 119.4 ?
C12 C13 H13 119.4 ?
C13 C14 C15 121.39(12) ?
C13 C14 H14 119.3 ?
C15 C14 H14 119.3 ?
C14 C15 C16 117.07(12) ?
C14 C15 C18 123.35(12) y
C16 C15 C18 119.57(11) y
C17 C16 C15 121.45(12) ?
C17 C16 H16 119.3 ?
C15 C16 H16 119.3 ?
C16 C17 C12 121.24(12) ?
C16 C17 H17 119.4 ?
C12 C17 H17 119.4 ?
C19 C18 C15 112.09(11) ?
C19 C18 C21 108.42(11) ?
C15 C18 C21 109.41(11) ?
C19 C18 C20 108.66(11) ?
C15 C18 C20 108.97(10) ?
C21 C18 C20 109.25(11) ?
C18 C19 H19A 109.5 ?
C18 C19 H19B 109.5 ?
H19A C19 H19B 109.5 ?
C18 C19 H19C 109.5 ?
H19A C19 H19C 109.5 ?
H19B C19 H19C 109.5 ?
C18 C20 H20A 109.5 ?
C18 C20 H20B 109.5 ?
H20A C20 H20B 109.5 ?
C18 C20 H20C 109.5 ?
H20A C20 H20C 109.5 ?
H20B C20 H20C 109.5 ?
C18 C21 H21A 109.5 ?
C18 C21 H21B 109.5 ?
H21A C21 H21B 109.5 ?
C18 C21 H21C 109.5 ?
H21A C21 H21C 109.5 ?
H21B C21 H21C 109.5 ?

loop_
_geom_bond_atom_site_label_1
_geom_bond_atom_site_label_2
_geom_bond_distance
_geom_bond_publ_flag
N1 C2 1.3573(17) y
N1 C9 1.3853(17) ?
N1 C11 1.4671(16) y
O1 C10 1.2268(17) y
C2 C3 1.3762(19) y
C2 H2 0.9500 ?
C3 C10 1.4289(18) y
C3 C4 1.4428(18) ?
C4 C5 1.3982(18) ?
C4 C9 1.4076(17) ?
C5 C6 1.3815(19) ?
C5 H5 0.9500 ?
C6 C7 1.3968(19) ?
C6 H6 0.9500 ?
C7 C8 1.3877(19) ?
C7 H7 0.9500 ?
C8 C9 1.3902(18) ?
C8 H8 0.9500 ?
C10 H10 0.9500 ?
C11 C12 1.5124(17) ?
C11 H11A 0.9900 ?
C11 H11B 0.9900 ?
C12 C17 1.3855(18) ?
C12 C13 1.3872(19) ?
C13 C14 1.3872(19) ?
C13 H13 0.9500 ?
C14 C15 1.3894(18) ?
C14 H14 0.9500 ?
C15 C16 1.3937(19) ?
C15 C18 1.5309(17) ?
C16 C17 1.3840(18) ?
C16 H16 0.9500 ?
C17 H17 0.9500 ?
C18 C19 1.5271(19) ?
C18 C21 1.5315(19) ?
C18 C20 1.5362(18) ?
C19 H19A 0.9800 ?
C19 H19B 0.9800 ?
C19 H19C 0.9800 ?
C20 H20A 0.9800 ?
C20 H20B 0.9800 ?
C20 H20C 0.9800 ?
C21 H21A 0.9800 ?
C21 H21B 0.9800 ?
C21 H21C 0.9800 ?

loop_
_geom_torsion_atom_site_label_1
_geom_torsion_atom_site_label_2
_geom_torsion_atom_site_label_3
_geom_torsion_atom_site_label_4
_geom_torsion
_geom_torsion_publ_flag
C9 N1 C2 C3 0.76(15) ?
C11 N1 C2 C3 176.38(11) ?
N1 C2 C3 C10 -178.19(11) ?
N1 C2 C3 C4 -0.17(15) ?
C2 C3 C4 C5 179.05(13) ?
C10 C3 C4 C5 -3.1(2) ?
C2 C3 C4 C9 -0.47(14) ?
C10 C3 C4 C9 177.39(13) ?
C9 C4 C5 C6 -1.78(18) ?
C3 C4 C5 C6 178.75(13) ?
C4 C5 C6 C7 1.58(19) ?
C5 C6 C7 C8 -0.36(19) ?
C6 C7 C8 C9 -0.64(18) ?
C2 N1 C9 C8 179.50(13) ?
C11 N1 C9 C8 3.9(2) ?
C2 N1 C9 C4 -1.06(14) ?
C11 N1 C9 C4 -176.61(11) ?
C7 C8 C9 N1 179.78(12) ?
C7 C8 C9 C4 0.40(18) ?
C5 C4 C9 N1 -178.67(11) ?
C3 C4 C9 N1 0.93(13) ?
C5 C4 C9 C8 0.82(19) ?
C3 C4 C9 C8 -179.58(12) ?
C2 C3 C10 O1 -179.58(13) y
C4 C3 C10 O1 2.9(2) y
C2 N1 C11 C12 -81.81(15) ?
C9 N1 C11 C12 93.04(14) ?
N1 C11 C12 C17 111.17(13) ?
N1 C11 C12 C13 -68.07(15) ?
C17 C12 C13 C14 -0.52(18) ?
C11 C12 C13 C14 178.74(11) ?
C12 C13 C14 C15 1.18(19) ?
C13 C14 C15 C16 -1.03(18) ?
C13 C14 C15 C18 179.09(12) ?
C14 C15 C16 C17 0.28(19) ?
C18 C15 C16 C17 -179.83(11) ?
C15 C16 C17 C12 0.3(2) ?
C13 C12 C17 C16 -0.23(18) ?
C11 C12 C17 C16 -179.49(11) ?
C14 C15 C18 C19 3.03(17) ?
C16 C15 C18 C19 -176.86(12) ?
C14 C15 C18 C21 123.33(13) ?
C16 C15 C18 C21 -56.55(15) ?
C14 C15 C18 C20 -117.27(13) ?
C16 C15 C18 C20 62.84(15) ?

loop_
_cod_related_entry_id
_cod_related_entry_database
_cod_related_entry_code
1 ChemSpider 21127667
